data_4314368
loop_
_publ_author_name
'Marcin St\;epie\'n'
'Lechos\/law Latos-Gra\.zy\'nski'

_publ_section_title
;
 Core-Modified Porphyrin Incorporating a Phenolate Donor. Characterization
 of Pd(II), Ni(II), Zn(II), Cd(II), and Fe(III) Complexes
;
_journal_name_full 'Inorganic Chemistry'
_journal_page_first 6183
_journal_page_last 6193
_journal_paper_doi 10.1021/ic0345121
_journal_volume 42
_journal_year 2003
_chemical_formula_sum 'C47 H29 Cl3 D N3 O Pd'
_chemical_formula_weight 865.49
_chemical_name_systematic
;
Palladium 6,11,16,21-tetraphenyl-22-hydroxybenziporphyrin
chloroform-d solvate
;
_space_group_IT_number 14
_symmetry_cell_setting monoclinic
_symmetry_space_group_name_Hall '-P 2yn'
_symmetry_space_group_name_H-M 'P 1 21/n 1'
_atom_sites_solution_hydrogens geom
_atom_sites_solution_primary direct
_atom_sites_solution_secondary difmap
_audit_creation_method SHELXL-97
_cell_angle_alpha 90.00
_cell_angle_beta 93.027(4)
_cell_angle_gamma 90.00
_cell_formula_units_Z 4
_cell_length_a 15.0961(7)
_cell_length_b 14.6038(9)
_cell_length_c 16.7035(9)
_cell_measurement_reflns_used 5000
_cell_measurement_temperature 446(2)
_cell_volume 3677.3(3)
_computing_cell_refinement 'Oxford Diffraction (Poland) Sp. z o.o'
_computing_data_collection 'Oxford Diffraction (Poland) Sp. z o.o'
_computing_data_reduction 'Oxford Diffraction (Poland) Sp. z o.o'
_computing_molecular_graphics 'SHELXTL-NT V5.1, Bruker AXS 1999'
_computing_publication_material 'SHELXL-97 (Sheldrick, 1997)'
_computing_structure_refinement 'SHELXL-97 (Sheldrick, 1997)'
_computing_structure_solution 'SHELXS-97 (Sheldrick, 1990)'
_diffrn_ambient_temperature 446(2)
_diffrn_detector_area_resol_mean 512
_diffrn_measured_fraction_theta_full 0.893
_diffrn_measured_fraction_theta_max 0.893
_diffrn_measurement_device_type 'Kuma KM4CCD'
_diffrn_measurement_method '\o scan'
_diffrn_radiation_monochromator graphite
_diffrn_radiation_source 'fine-focus sealed tube'
_diffrn_radiation_type MoK\a
_diffrn_radiation_wavelength 0.71073
_diffrn_reflns_av_R_equivalents 0.0236
_diffrn_reflns_av_sigmaI/netI 0.0249
_diffrn_reflns_limit_h_max 20
_diffrn_reflns_limit_h_min -19
_diffrn_reflns_limit_k_max 16
_diffrn_reflns_limit_k_min -19
_diffrn_reflns_limit_l_max 21
_diffrn_reflns_limit_l_min -21
_diffrn_reflns_number 23456
_diffrn_reflns_theta_full 28.38
_diffrn_reflns_theta_max 28.38
_diffrn_reflns_theta_min 3.71
_diffrn_standards_number 'none (area detector data)'
_exptl_absorpt_coefficient_mu 0.766
_exptl_absorpt_correction_T_max 0.843
_exptl_absorpt_correction_T_min 0.736
_exptl_absorpt_correction_type psi-scan
_exptl_absorpt_process_details 'XPREP Ver. 5.1/NT (Bruker Analytical X-ray Systems, 1997)'
_exptl_crystal_colour dark
_exptl_crystal_density_diffrn 1.563
_exptl_crystal_density_method 'not measured'
_exptl_crystal_description prism
_exptl_crystal_F_000 1752
_exptl_crystal_size_max 0.5
_exptl_crystal_size_mid 0.5
_exptl_crystal_size_min 0.3
_refine_diff_density_max 0.548
_refine_diff_density_min -1.016
_refine_diff_density_rms 0.069
_refine_ls_extinction_method none
_refine_ls_goodness_of_fit_ref 1.085
_refine_ls_hydrogen_treatment mixed
_refine_ls_matrix_type full
_refine_ls_number_parameters 629
_refine_ls_number_reflns 8543
_refine_ls_number_restraints 6
_refine_ls_restrained_S_all 1.085
_refine_ls_R_factor_all 0.0360
_refine_ls_R_factor_gt 0.0290
_refine_ls_shift/su_max 0.100
_refine_ls_shift/su_mean 0.002
_refine_ls_structure_factor_coef Fsqd
_refine_ls_weighting_details 'w=1/[\s^2^(Fo^2^)+(0.0295P)^2^+3.1638P] where P=(Fo^2^+2Fc^2^)/3'
_refine_ls_weighting_scheme calc
_refine_ls_wR_factor_gt 0.0658
_refine_ls_wR_factor_ref 0.0686
_reflns_number_gt 7571
_reflns_number_total 8543
_reflns_threshold_expression >2sigma(I)
_cod_data_source_file ic0345121_1.cif
_cod_data_source_block ms020a
_cod_depositor_comments
;
The following automatic conversions were performed:

'_symmetry_cell_setting' value 'Monoclinic' changed to 'monoclinic'
according to the built-in table from CIF Core dictionary named
'cif_core.dic' version 2.4.1 from 2010-06-29.

Automatic conversion script
Id: cif_fix_values 1646 2011-03-28 12:23:43Z adriana 

The following automatic conversions were performed:

'_refine_ls_weighting_scheme' value 'calc
w=1/[\s^2^(Fo^2^)+(0.0295P)^2^+3.1638P] where P=(Fo^2^+2Fc^2^)/3' was
changed to 'calc'. New tag '_refine_ls_weighting_details' was
created. The value of the new tag was set to
'w=1/[\s^2^(Fo^2^)+(0.0295P)^2^+3.1638P] where P=(Fo^2^+2Fc^2^)/3'.

Automatic conversion script
Id: cif_fix_values 3143 2015-03-26 13:38:13Z robertas 
;
_cod_original_formula_sum 'C47 H29 D Cl3 N3 O Pd'
_cod_database_code 4314368

loop_
_symmetry_equiv_pos_as_xyz
'x, y, z'
'-x+1/2, y+1/2, -z+1/2'
'-x, -y, -z'
'x-1/2, -y-1/2, z-1/2'

loop_
_atom_site_label
_atom_site_type_symbol
_atom_site_fract_x
_atom_site_fract_y
_atom_site_fract_z
_atom_site_U_iso_or_equiv
_atom_site_adp_type
_atom_site_occupancy
_atom_site_calc_flag
_atom_site_refinement_flags
_atom_site_disorder_assembly
_atom_site_disorder_group
Pd1 Pd 0.605887(9) 0.397089(9) 0.870013(8) 0.01002(5) Uani 1 d . . .
C01 C 0.80386(12) 0.46763(13) 0.81474(11) 0.0125(4) Uani 1 d . . .
C02 C 0.87003(12) 0.53084(14) 0.83816(12) 0.0158(4) Uani 1 d . . .
H02 H 0.8881(17) 0.5769(18) 0.8011(15) 0.027(7) Uiso 1 d . . .
C03 C 0.90721(13) 0.53226(14) 0.91577(13) 0.0178(4) Uani 1 d . . .
H03 H 0.9512(17) 0.5781(17) 0.9308(15) 0.025(6) Uiso 1 d . . .
C04 C 0.87916(13) 0.46944(14) 0.97104(12) 0.0166(4) Uani 1 d . . .
H04 H 0.9027(16) 0.4704(16) 1.0255(15) 0.020(6) Uiso 1 d . . .
C05 C 0.81336(12) 0.40466(13) 0.95073(11) 0.0122(3) Uani 1 d . . .
C06 C 0.78360(12) 0.34374(13) 1.01344(11) 0.0129(4) Uani 1 d . . .
C07 C 0.69699(12) 0.31957(13) 1.02547(11) 0.0132(4) Uani 1 d . . .
C08 C 0.66996(13) 0.26727(13) 1.09431(12) 0.0145(4) Uani 1 d . . .
H08 H 0.7077(17) 0.2357(18) 1.1306(15) 0.028(7) Uiso 1 d . . .
C09 C 0.58108(13) 0.27324(13) 1.09657(11) 0.0144(4) Uani 1 d . . .
H09 H 0.5447(15) 0.2473(16) 1.1332(14) 0.017(6) Uiso 1 d . . .
C10 C 0.55024(12) 0.32787(12) 1.02852(10) 0.0111(3) Uani 1 d . . .
C11 C 0.46087(12) 0.35538(13) 1.01268(11) 0.0119(3) Uani 1 d . . .
C12 C 0.43159(12) 0.40747(12) 0.94720(11) 0.0119(3) Uani 1 d . . .
C13 C 0.34064(12) 0.43784(14) 0.93083(12) 0.0154(4) Uani 1 d . . .
H13 H 0.2955(16) 0.4330(17) 0.9661(14) 0.021(6) Uiso 1 d . . .
C14 C 0.33505(13) 0.47128(13) 0.85556(12) 0.0154(4) Uani 1 d . . .
H14 H 0.2851(16) 0.4948(16) 0.8269(14) 0.017(6) Uiso 1 d . . .
C15 C 0.42294(12) 0.46470(12) 0.82360(11) 0.0123(4) Uani 1 d . . .
C16 C 0.44243(12) 0.48151(13) 0.74457(11) 0.0135(4) Uani 1 d . . .
C17 C 0.52828(12) 0.47265(12) 0.71451(11) 0.0127(4) Uani 1 d . . .
C18 C 0.55027(13) 0.49615(14) 0.63353(12) 0.0162(4) Uani 1 d . . .
H18 H 0.5084(16) 0.5151(16) 0.5904(14) 0.019(6) Uiso 1 d . . .
C19 C 0.63887(13) 0.48961(13) 0.63027(12) 0.0159(4) Uani 1 d . . .
H19 H 0.6754(16) 0.5031(16) 0.5857(15) 0.021(6) Uiso 1 d . . .
C20 C 0.67519(12) 0.46484(12) 0.70986(11) 0.0127(4) Uani 1 d . . .
C21 C 0.76336(12) 0.47448(12) 0.73331(11) 0.0131(4) Uani 1 d . . .
C22 C 0.77618(12) 0.40200(13) 0.87090(11) 0.0124(3) Uani 1 d . . .
O22 O 0.72011(8) 0.33583(9) 0.84850(8) 0.0130(3) Uani 1 d . . .
N23 N 0.61903(10) 0.35059(11) 0.98349(9) 0.0113(3) Uani 1 d . . .
N24 N 0.48058(10) 0.43157(11) 0.88302(9) 0.0125(3) Uani 1 d . . .
N25 N 0.60269(10) 0.44872(11) 0.75839(9) 0.0117(3) Uani 1 d . . .
C26 C 0.82651(12) 0.50789(13) 0.67331(11) 0.0145(4) Uani 1 d . . .
C27 C 0.81979(13) 0.59617(14) 0.64084(12) 0.0175(4) Uani 1 d . . .
H27 H 0.7744(15) 0.6311(15) 0.6536(13) 0.009(5) Uiso 1 d . . .
C28 C 0.88628(14) 0.63078(15) 0.59498(13) 0.0198(4) Uani 1 d . . .
H28 H 0.8825(16) 0.6920(18) 0.5749(15) 0.026(6) Uiso 1 d . . .
C29 C 0.95939(14) 0.57688(16) 0.57961(13) 0.0229(4) Uani 1 d . . .
H29 H 1.0070(17) 0.6007(16) 0.5501(15) 0.026(7) Uiso 1 d . . .
C30 C 0.96607(14) 0.48888(16) 0.61016(13) 0.0222(4) Uani 1 d . . .
H30 H 1.0155(17) 0.4528(18) 0.5988(15) 0.030(7) Uiso 1 d . . .
C31 C 0.90040(13) 0.45452(15) 0.65710(13) 0.0186(4) Uani 1 d . . .
H31 H 0.9056(17) 0.3940(17) 0.6797(15) 0.025(6) Uiso 1 d . . .
C32 C 0.85510(12) 0.31314(13) 1.07295(12) 0.0157(4) Uani 1 d . . .
C33 C 0.92843(13) 0.26656(14) 1.04552(14) 0.0196(4) Uani 1 d . . .
H33 H 0.9294(15) 0.2533(16) 0.9923(14) 0.016(6) Uiso 1 d . . .
C34 C 0.99737(14) 0.23955(16) 1.09904(15) 0.0259(5) Uani 1 d . . .
H34 H 1.0425(18) 0.2055(18) 1.0803(16) 0.031(7) Uiso 1 d . . .
C35 C 0.99533(15) 0.26006(16) 1.17967(15) 0.0283(5) Uani 1 d . . .
H35 H 1.0444(19) 0.240(2) 1.2182(17) 0.044(8) Uiso 1 d . . .
C36 C 0.92412(16) 0.30819(17) 1.20742(15) 0.0279(5) Uani 1 d . . .
H36 H 0.9231(17) 0.3224(18) 1.2622(16) 0.029(7) Uiso 1 d . . .
C37 C 0.85425(14) 0.33422(15) 1.15457(13) 0.0219(4) Uani 1 d . . .
H37 H 0.8083(18) 0.3703(18) 1.1741(16) 0.029(7) Uiso 1 d . . .
C38 C 0.39323(12) 0.32306(13) 1.06828(11) 0.0125(4) Uani 1 d . . .
C39 C 0.39605(13) 0.35038(14) 1.14853(12) 0.0158(4) Uani 1 d . . .
H39 H 0.4441(16) 0.3896(15) 1.1681(14) 0.016(6) Uiso 1 d . . .
C40 C 0.33223(14) 0.31979(14) 1.19917(13) 0.0196(4) Uani 1 d . . .
H40 H 0.3369(17) 0.3381(18) 1.2521(17) 0.032(7) Uiso 1 d . . .
C41 C 0.26524(14) 0.26110(15) 1.17129(13) 0.0214(4) Uani 1 d . . .
H41 H 0.2247(17) 0.2384(18) 1.2063(16) 0.030(7) Uiso 1 d . . .
C42 C 0.26223(13) 0.23329(15) 1.09216(14) 0.0215(4) Uani 1 d . . .
H42 H 0.2180(17) 0.1922(18) 1.0710(16) 0.030(7) Uiso 1 d . . .
C43 C 0.32565(13) 0.26422(14) 1.04055(12) 0.0172(4) Uani 1 d . . .
H43 H 0.3239(15) 0.2461(15) 0.9840(14) 0.015(6) Uiso 1 d . . .
C44 C 0.36665(12) 0.50755(14) 0.68716(11) 0.0148(4) Uani 1 d . . .
C45 C 0.32627(14) 0.59349(15) 0.69120(13) 0.0215(4) Uani 1 d . . .
H45 H 0.3521(16) 0.6388(18) 0.7289(15) 0.025(6) Uiso 1 d . . .
C46 C 0.25374(15) 0.61464(17) 0.63951(14) 0.0266(5) Uani 1 d . . .
H46 H 0.2281(18) 0.675(2) 0.6436(16) 0.038(8) Uiso 1 d . . .
C47 C 0.22172(15) 0.55115(17) 0.58325(14) 0.0257(5) Uani 1 d . . .
H47 H 0.1729(18) 0.5625(19) 0.5473(16) 0.034(7) Uiso 1 d . . .
C48 C 0.26126(14) 0.46571(17) 0.57924(13) 0.0235(5) Uani 1 d . . .
H48 H 0.2415(18) 0.4251(19) 0.5426(16) 0.031(7) Uiso 1 d . . .
C49 C 0.33325(14) 0.44374(15) 0.63143(12) 0.0195(4) Uani 1 d . . .
H49 H 0.3590(17) 0.3850(17) 0.6287(15) 0.024(6) Uiso 1 d . . .
Cl1 Cl 0.98426(4) 0.27469(5) 0.81065(4) 0.03635(15) Uani 1 d D . .
Cl3A Cl 1.12543(8) 0.39433(9) 0.76260(7) 0.0454(4) Uani 0.881(5) d PD A 1
Cl2A Cl 1.12969(6) 0.31705(9) 0.92396(6) 0.0321(3) Uani 0.881(5) d PD A 1
C1CA C 1.06178(10) 0.35912(11) 0.84283(8) 0.0309(7) Uani 0.881(5) d PD A 1
H1CA H 1.033(2) 0.416(2) 0.856(2) 0.047(10) Uiso 0.881(5) d P A 1
Cl3B Cl 1.1002(5) 0.4224(5) 0.7899(5) 0.035(2) Uiso 0.119(5) d PD A 2
Cl2B Cl 1.1317(12) 0.3220(18) 0.9244(13) 0.127(8) Uiso 0.119(5) d PD A 2
C1CB C 1.0419(11) 0.3634(8) 0.8628(4) 0.027(6) Uiso 0.119(5) d PD A 2
H1CB H 1.0025 0.4036 0.8916 0.033 Uiso 0.119(5) calc PR A 2

loop_
_atom_site_aniso_label
_atom_site_aniso_U_11
_atom_site_aniso_U_22
_atom_site_aniso_U_33
_atom_site_aniso_U_23
_atom_site_aniso_U_13
_atom_site_aniso_U_12
Pd1 0.00870(7) 0.01159(7) 0.00982(7) 0.00031(5) 0.00104(5) -0.00006(5)
C01 0.0082(8) 0.0136(9) 0.0157(9) 0.0008(7) 0.0014(7) 0.0015(7)
C02 0.0116(9) 0.0160(9) 0.0202(10) 0.0022(8) 0.0041(7) 0.0000(7)
C03 0.0116(9) 0.0179(10) 0.0236(10) -0.0005(8) -0.0019(8) -0.0023(8)
C04 0.0122(9) 0.0178(10) 0.0195(10) -0.0004(8) -0.0025(8) 0.0011(7)
C05 0.0075(8) 0.0140(9) 0.0151(9) 0.0008(7) 0.0015(7) 0.0013(7)
C06 0.0111(8) 0.0148(9) 0.0128(9) -0.0003(7) -0.0001(7) 0.0012(7)
C07 0.0121(9) 0.0146(9) 0.0130(9) -0.0003(7) -0.0001(7) 0.0014(7)
C08 0.0127(9) 0.0177(9) 0.0131(9) 0.0031(7) -0.0004(7) 0.0000(7)
C09 0.0132(9) 0.0167(9) 0.0133(9) 0.0014(7) 0.0014(7) -0.0010(7)
C10 0.0120(8) 0.0122(8) 0.0093(8) -0.0022(7) 0.0022(7) -0.0016(7)
C11 0.0094(8) 0.0136(9) 0.0127(8) -0.0016(7) 0.0019(7) -0.0018(7)
C12 0.0088(8) 0.0133(9) 0.0137(9) -0.0006(7) 0.0025(7) -0.0001(7)
C13 0.0094(8) 0.0171(9) 0.0203(10) 0.0011(8) 0.0041(7) 0.0009(7)
C14 0.0095(9) 0.0173(9) 0.0195(10) 0.0008(8) -0.0002(7) 0.0009(7)
C15 0.0093(8) 0.0109(8) 0.0167(9) 0.0005(7) 0.0000(7) -0.0006(7)
C16 0.0111(9) 0.0140(9) 0.0152(9) 0.0013(7) -0.0009(7) -0.0018(7)
C17 0.0129(9) 0.0124(9) 0.0126(9) 0.0004(7) -0.0011(7) -0.0020(7)
C18 0.0161(9) 0.0194(10) 0.0130(9) 0.0009(7) -0.0007(8) -0.0017(8)
C19 0.0177(9) 0.0174(9) 0.0129(9) 0.0005(7) 0.0026(7) -0.0013(8)
C20 0.0140(9) 0.0116(8) 0.0129(9) 0.0001(7) 0.0047(7) 0.0006(7)
C21 0.0135(9) 0.0117(8) 0.0146(9) 0.0007(7) 0.0053(7) 0.0009(7)
C22 0.0071(8) 0.0140(9) 0.0163(9) -0.0005(7) 0.0019(7) 0.0011(7)
O22 0.0096(6) 0.0130(6) 0.0166(7) -0.0018(5) 0.0019(5) -0.0005(5)
N23 0.0085(7) 0.0139(8) 0.0115(7) -0.0013(6) 0.0002(6) -0.0001(6)
N24 0.0092(7) 0.0164(8) 0.0121(7) 0.0016(6) 0.0023(6) 0.0002(6)
N25 0.0100(7) 0.0139(8) 0.0115(7) -0.0002(6) 0.0024(6) -0.0002(6)
C26 0.0124(9) 0.0179(9) 0.0135(9) 0.0013(7) 0.0036(7) -0.0001(7)
C27 0.0158(9) 0.0155(9) 0.0217(10) -0.0005(8) 0.0052(8) 0.0006(8)
C28 0.0208(10) 0.0209(10) 0.0180(10) 0.0042(8) 0.0043(8) -0.0028(8)
C29 0.0168(10) 0.0318(12) 0.0207(10) 0.0040(9) 0.0071(8) -0.0042(9)
C30 0.0132(9) 0.0313(12) 0.0227(11) 0.0004(9) 0.0066(8) 0.0045(9)
C31 0.0167(10) 0.0191(10) 0.0204(10) 0.0036(8) 0.0050(8) 0.0020(8)
C32 0.0111(9) 0.0158(9) 0.0200(10) 0.0044(8) -0.0017(7) -0.0011(7)
C33 0.0129(9) 0.0190(10) 0.0272(11) 0.0072(8) 0.0027(8) -0.0002(8)
C34 0.0099(9) 0.0226(11) 0.0450(14) 0.0137(10) 0.0009(9) 0.0014(8)
C35 0.0160(10) 0.0263(12) 0.0413(14) 0.0168(10) -0.0110(10) -0.0059(9)
C36 0.0264(12) 0.0313(12) 0.0247(12) 0.0068(10) -0.0103(9) -0.0037(10)
C37 0.0180(10) 0.0258(11) 0.0214(10) 0.0021(9) -0.0038(8) 0.0017(9)
C38 0.0096(8) 0.0138(9) 0.0142(9) 0.0024(7) 0.0024(7) 0.0011(7)
C39 0.0153(9) 0.0156(9) 0.0166(9) -0.0008(7) 0.0029(8) 0.0019(8)
C40 0.0226(10) 0.0194(10) 0.0175(10) 0.0021(8) 0.0086(8) 0.0061(8)
C41 0.0149(9) 0.0222(10) 0.0280(11) 0.0106(9) 0.0108(8) 0.0053(8)
C42 0.0122(9) 0.0222(11) 0.0302(11) 0.0071(9) 0.0016(8) -0.0037(8)
C43 0.0147(9) 0.0200(10) 0.0167(10) 0.0022(8) -0.0005(8) -0.0019(8)
C44 0.0097(8) 0.0203(10) 0.0143(9) 0.0041(7) 0.0007(7) -0.0011(7)
C45 0.0219(10) 0.0214(11) 0.0208(10) 0.0014(8) -0.0021(8) 0.0023(8)
C46 0.0238(11) 0.0285(12) 0.0273(12) 0.0074(9) -0.0017(9) 0.0079(9)
C47 0.0161(10) 0.0381(13) 0.0224(11) 0.0117(10) -0.0044(9) 0.0003(9)
C48 0.0191(10) 0.0334(12) 0.0174(10) 0.0021(9) -0.0047(8) -0.0047(9)
C49 0.0176(10) 0.0232(11) 0.0175(10) 0.0001(8) -0.0016(8) 0.0001(8)
Cl1 0.0228(3) 0.0501(4) 0.0357(3) -0.0108(3) -0.0034(2) -0.0055(3)
Cl3A 0.0402(6) 0.0608(6) 0.0340(5) -0.0024(5) -0.0078(4) -0.0185(5)
Cl2A 0.0213(4) 0.0504(5) 0.0240(4) -0.0103(3) -0.0053(2) -0.0016(3)
C1CA 0.0174(13) 0.0399(17) 0.0350(16) -0.0188(13) -0.0022(13) 0.0080(12)

loop_
_atom_type_symbol
_atom_type_description
_atom_type_scat_dispersion_real
_atom_type_scat_dispersion_imag
_atom_type_scat_source
C C 0.0033 0.0016 'International Tables Vol C Tables 4.2.6.8 and 6.1.1.4'
H H 0.0000 0.0000 'International Tables Vol C Tables 4.2.6.8 and 6.1.1.4'
N N 0.0061 0.0033 'International Tables Vol C Tables 4.2.6.8 and 6.1.1.4'
O O 0.0106 0.0060 'International Tables Vol C Tables 4.2.6.8 and 6.1.1.4'
Pd Pd -0.9988 1.0072 'International Tables Vol C Tables 4.2.6.8 and 6.1.1.4'
Cl Cl 0.1484 0.1585 'International Tables Vol C Tables 4.2.6.8 and 6.1.1.4'

loop_
_geom_angle_atom_site_label_1
_geom_angle_atom_site_label_2
_geom_angle_atom_site_label_3
_geom_angle
_geom_angle_site_symmetry_1
_geom_angle_site_symmetry_3
_geom_angle_publ_flag
N24 Pd1 O22 167.12(6) . . ?
N24 Pd1 N25 91.72(6) . . ?
O22 Pd1 N25 88.84(6) . . ?
N24 Pd1 N23 91.70(6) . . ?
O22 Pd1 N23 88.58(6) . . ?
N25 Pd1 N23 175.18(6) . . ?
N24 Pd1 C22 162.33(6) . . ?
O22 Pd1 C22 30.55(5) . . ?
N25 Pd1 C22 88.28(6) . . ?
N23 Pd1 C22 87.43(6) . . ?
C02 C01 C22 119.41(17) . . ?
C02 C01 C21 118.09(17) . . ?
C22 C01 C21 122.46(17) . . ?
C03 C02 C01 121.26(18) . . ?
C04 C03 C02 119.43(19) . . ?
C03 C04 C05 121.63(19) . . ?
C04 C05 C22 119.09(17) . . ?
C04 C05 C06 118.56(17) . . ?
C22 C05 C06 122.33(17) . . ?
C07 C06 C05 126.11(17) . . ?
C07 C06 C32 118.87(17) . . ?
C05 C06 C32 114.79(16) . . ?
C06 C07 N23 128.10(17) . . ?
C06 C07 C08 123.81(17) . . ?
N23 C07 C08 107.42(15) . . ?
C09 C08 C07 108.00(17) . . ?
C08 C09 C10 107.08(17) . . ?
N23 C10 C11 125.17(17) . . ?
N23 C10 C09 110.31(16) . . ?
C11 C10 C09 124.50(16) . . ?
C12 C11 C10 124.28(17) . . ?
C12 C11 C38 117.68(16) . . ?
C10 C11 C38 118.00(16) . . ?
N24 C12 C11 126.28(16) . . ?
N24 C12 C13 108.39(16) . . ?
C11 C12 C13 125.05(17) . . ?
C14 C13 C12 107.33(17) . . ?
C13 C14 C15 107.71(17) . . ?
N24 C15 C16 126.24(17) . . ?
N24 C15 C14 108.21(16) . . ?
C16 C15 C14 125.33(17) . . ?
C15 C16 C17 124.25(17) . . ?
C15 C16 C44 117.31(16) . . ?
C17 C16 C44 118.41(16) . . ?
N25 C17 C16 125.34(17) . . ?
N25 C17 C18 109.97(16) . . ?
C16 C17 C18 124.47(17) . . ?
C19 C18 C17 107.33(17) . . ?
C18 C19 C20 107.94(17) . . ?
C21 C20 N25 128.32(17) . . ?
C21 C20 C19 123.15(17) . . ?
N25 C20 C19 107.38(16) . . ?
C20 C21 C01 127.44(17) . . ?
C20 C21 C26 118.85(17) . . ?
C01 C21 C26 113.18(16) . . ?
O22 C22 C01 120.78(17) . . ?
O22 C22 C05 119.99(16) . . ?
C01 C22 C05 119.12(17) . . ?
O22 C22 Pd1 49.80(8) . . ?
C01 C22 Pd1 110.13(12) . . ?
C05 C22 Pd1 110.60(12) . . ?
C22 O22 Pd1 99.65(10) . . ?
C10 N23 C07 106.78(15) . . ?
C10 N23 Pd1 124.39(12) . . ?
C07 N23 Pd1 127.86(12) . . ?
C15 N24 C12 107.84(15) . . ?
C15 N24 Pd1 125.65(12) . . ?
C12 N24 Pd1 125.07(12) . . ?
C17 N25 C20 106.95(15) . . ?
C17 N25 Pd1 125.28(12) . . ?
C20 N25 Pd1 127.75(12) . . ?
C31 C26 C27 118.70(18) . . ?
C31 C26 C21 119.29(17) . . ?
C27 C26 C21 121.49(17) . . ?
C28 C27 C26 120.58(19) . . ?
C27 C28 C29 120.0(2) . . ?
C30 C29 C28 120.04(19) . . ?
C29 C30 C31 120.2(2) . . ?
C30 C31 C26 120.53(19) . . ?
C33 C32 C37 118.37(19) . . ?
C33 C32 C06 118.93(18) . . ?
C37 C32 C06 122.58(18) . . ?
C34 C33 C32 120.4(2) . . ?
C35 C34 C33 120.7(2) . . ?
C34 C35 C36 119.6(2) . . ?
C35 C36 C37 120.1(2) . . ?
C36 C37 C32 120.8(2) . . ?
C43 C38 C39 118.64(17) . . ?
C43 C38 C11 120.06(17) . . ?
C39 C38 C11 121.30(17) . . ?
C40 C39 C38 120.36(19) . . ?
C41 C40 C39 120.7(2) . . ?
C42 C41 C40 119.31(19) . . ?
C41 C42 C43 120.4(2) . . ?
C38 C43 C42 120.51(19) . . ?
C49 C44 C45 119.30(18) . . ?
C49 C44 C16 119.59(18) . . ?
C45 C44 C16 121.03(18) . . ?
C46 C45 C44 120.0(2) . . ?
C47 C46 C45 120.4(2) . . ?
C48 C47 C46 119.9(2) . . ?
C47 C48 C49 120.0(2) . . ?
C44 C49 C48 120.4(2) . . ?
C1CA Cl1 C1CB 15.1(4) . . ?
Cl1 C1CA Cl2A 109.85(8) . . ?
Cl1 C1CA Cl3A 110.54(8) . . ?
Cl2A C1CA Cl3A 111.50(9) . . ?
Cl1 C1CB Cl3B 105.6(3) . . ?
Cl1 C1CB Cl2B 112.3(11) . . ?
Cl3B C1CB Cl2B 100.0(11) . . ?

loop_
_geom_bond_atom_site_label_1
_geom_bond_atom_site_label_2
_geom_bond_distance
_geom_bond_site_symmetry_2
_geom_bond_publ_flag
Pd1 N24 1.9806(15) . ?
Pd1 O22 1.9921(13) . ?
Pd1 N25 2.0094(15) . ?
Pd1 N23 2.0133(15) . ?
Pd1 C22 2.5711(18) . ?
C01 C02 1.401(3) . ?
C01 C22 1.419(3) . ?
C01 C21 1.465(3) . ?
C02 C03 1.385(3) . ?
C03 C04 1.384(3) . ?
C04 C05 1.400(3) . ?
C05 C22 1.420(3) . ?
C05 C06 1.463(3) . ?
C06 C07 1.379(3) . ?
C06 C32 1.497(3) . ?
C07 N23 1.412(2) . ?
C07 C08 1.457(3) . ?
C08 C09 1.347(3) . ?
C09 C10 1.446(3) . ?
C10 N23 1.355(2) . ?
C10 C11 1.419(2) . ?
C11 C12 1.385(3) . ?
C11 C38 1.493(2) . ?
C12 N24 1.380(2) . ?
C12 C13 1.455(3) . ?
C13 C14 1.347(3) . ?
C14 C15 1.459(2) . ?
C15 N24 1.373(2) . ?
C15 C16 1.389(3) . ?
C16 C17 1.420(3) . ?
C16 C44 1.502(3) . ?
C17 N25 1.354(2) . ?
C17 C18 1.451(3) . ?
C18 C19 1.345(3) . ?
C19 C20 1.457(3) . ?
C20 C21 1.375(3) . ?
C20 N25 1.416(2) . ?
C21 C26 1.501(2) . ?
C22 O22 1.325(2) . ?
C26 C31 1.399(3) . ?
C26 C27 1.400(3) . ?
C27 C28 1.389(3) . ?
C28 C29 1.390(3) . ?
C29 C30 1.384(3) . ?
C30 C31 1.390(3) . ?
C32 C33 1.397(3) . ?
C32 C37 1.398(3) . ?
C33 C34 1.393(3) . ?
C34 C35 1.382(4) . ?
C35 C36 1.385(4) . ?
C36 C37 1.392(3) . ?
C38 C43 1.394(3) . ?
C38 C39 1.397(3) . ?
C39 C40 1.389(3) . ?
C40 C41 1.387(3) . ?
C41 C42 1.381(3) . ?
C42 C43 1.397(3) . ?
C44 C49 1.393(3) . ?
C44 C45 1.398(3) . ?
C45 C46 1.393(3) . ?
C46 C47 1.389(3) . ?
C47 C48 1.386(3) . ?
C48 C49 1.394(3) . ?
Cl1 C1CA 1.7642(10) . ?
Cl1 C1CB 1.7648(10) . ?
Cl3A C1CA 1.7663(10) . ?
Cl2A C1CA 1.7658(10) . ?
Cl3B C1CB 1.7649(10) . ?
Cl2B C1CB 1.7648(10) . ?
